data_2206792
loop_
_publ_author_name
'Nahouane, Rachid'
'Soumhi, El Hassane'
'Saadoune, Ismael'
'Driss, Ahmed'

_publ_section_title
;
 4,4'-Methylenedianilinium hemi(cyclotetraphosphate)
;
_journal_coeditor_code SJ6128
_journal_issue 9
_journal_name_full 'Acta Crystallographica Section E'
_journal_page_first o2850
_journal_page_last o2852
_journal_paper_doi 10.1107/S1600536805025043
_journal_volume 61
_journal_year 2005
_chemical_formula_iupac '2C13 H16 N2 2+, P4 O12 4-'
_chemical_formula_moiety '2(C13 H16 N2 2+), O12 P4 4-'
_chemical_formula_sum 'C26 H32 N4 O12 P4'
_chemical_formula_weight 716.44
_chemical_name_common 'C26 H32 N4 P4 O12'
_chemical_name_systematic
;
Bis(4,4'-diphenylmethylendiammonium) cyclotetraphosphate
;
_space_group_IT_number 14
_symmetry_cell_setting monoclinic
_symmetry_space_group_name_Hall '-P 2yab'
_symmetry_space_group_name_H-M 'P 1 21/a 1'
_atom_sites_solution_hydrogens difmap
_atom_sites_solution_primary direct
_atom_sites_solution_secondary difmap
_audit_creation_method SHELXL-97
_cell_angle_alpha 90.00
_cell_angle_beta 106.62(2)
_cell_angle_gamma 90.00
_cell_formula_units_Z 2
_cell_length_a 8.467(2)
_cell_length_b 13.808(3)
_cell_length_c 14.453(2)
_cell_measurement_reflns_used 25
_cell_measurement_temperature 300(2)
_cell_measurement_theta_max 15
_cell_measurement_theta_min 10
_cell_volume 1619.1(6)
_computing_cell_refinement 'CAD-4 EXPRESS'
_computing_data_collection 'CAD-4 EXPRESS (Duisenberg, 1992; Mac\'i\<cek & Yordanov, 1992)'
_computing_data_reduction 'MolEN (Fair, 1990)'
_computing_molecular_graphics
;
ATOMS for Windows (Dowty, 1995) and ORTEPII (Johnson, 1976)
;
_computing_publication_material SHELXL97
_computing_structure_refinement 'SHELXL97 (Sheldrick, 1997)'
_computing_structure_solution 'SHELXS97 (Sheldrick, 1997)'
_diffrn_ambient_temperature 300(2)
_diffrn_measured_fraction_theta_full 1.00
_diffrn_measured_fraction_theta_max 0.959
_diffrn_measurement_device_type 'Enraf--Nonius CAD-4'
_diffrn_measurement_method \w/2\q
_diffrn_radiation_monochromator graphite
_diffrn_radiation_source 'fine-focus sealed tube'
_diffrn_radiation_type MoK\a
_diffrn_radiation_wavelength 0.71073
_diffrn_reflns_av_R_equivalents 0.0130
_diffrn_reflns_av_sigmaI/netI 0.0195
_diffrn_reflns_limit_h_max 10
_diffrn_reflns_limit_h_min 0
_diffrn_reflns_limit_k_max 17
_diffrn_reflns_limit_k_min -1
_diffrn_reflns_limit_l_max 17
_diffrn_reflns_limit_l_min -18
_diffrn_reflns_number 4086
_diffrn_reflns_theta_full 26.99
_diffrn_reflns_theta_max 26.99
_diffrn_reflns_theta_min 2.08
_diffrn_standards_decay_% 1.0
_diffrn_standards_interval_time 60
_diffrn_standards_number 2
_exptl_absorpt_coefficient_mu 0.300
_exptl_absorpt_correction_type none
_exptl_crystal_colour colourless
_exptl_crystal_density_diffrn 1.47
_exptl_crystal_density_method 'not measured'
_exptl_crystal_description prism
_exptl_crystal_F_000 744
_exptl_crystal_size_max 0.30
_exptl_crystal_size_mid 0.15
_exptl_crystal_size_min 0.10
_refine_diff_density_max 0.704
_refine_diff_density_min -0.261
_refine_ls_extinction_coef 0.007(2)
_refine_ls_extinction_expression Fc^*^=kFc[1+0.001xFc^2^\l^3^/sin(2\q)]^-1/4^
_refine_ls_extinction_method SHELXL97
_refine_ls_goodness_of_fit_ref 1.079
_refine_ls_hydrogen_treatment refall
_refine_ls_matrix_type full
_refine_ls_number_parameters 273
_refine_ls_number_reflns 3528
_refine_ls_number_restraints 0
_refine_ls_restrained_S_all 1.078
_refine_ls_R_factor_all 0.0506
_refine_ls_R_factor_gt 0.0384
_refine_ls_shift/su_max 0.001
_refine_ls_shift/su_mean 0.000
_refine_ls_structure_factor_coef Fsqd
_refine_ls_weighting_details 'calc w = 1/[\s^2^(Fo^2^)+(0.1136P)^2^+1.5906P] where P = (Fo^2^+2Fc^2^)/3'
_refine_ls_weighting_scheme calc
_refine_ls_wR_factor_gt 0.1100
_refine_ls_wR_factor_ref 0.1176
_reflns_number_gt 2874
_reflns_number_total 3528
_reflns_threshold_expression I>2\s(I)
_cod_data_source_file sj6128.cif
_cod_data_source_block I
_cod_depositor_comments
;
The following automatic conversions were performed:
'_symmetry_cell_setting' value 'Monoclinic' changed to 'monoclinic'
according to '/home/saulius/struct/CIF-dictionaries/cif_core.dic'
dictionary named 'cif_core.dic' version 2.4.1 from 2010-06-29.

Automatic conversion script
Id: cif_fix_enum 1527 2010-12-29 10:47:43Z saulius 

The following automatic conversions were performed:

'_symmetry_cell_setting' value 'Monoclinic' changed to 'monoclinic'
according to /home/saulius/struct/CIF-dictionaries/cif_core.dic
dictionary named 'cif_core.dic' version 2.4.1 from 2010-06-29.

Automatic conversion script
Id: cif_fix_values 1715 2011-07-08 13:25:40Z adriana 

2019-10-14
Z value and formula fixed to values more according to usual
chemical conventions.                 miguel
;
_cod_original_formula_sum 'C13 H16 N2 O6 P2'
_cod_original_formula_weight 358.22
_cod_original_formula_moiety 'C13 H16 N2 2+, 0.5O12 P4 4-'
_cod_original_formula_iupac 'C13 H16 N2 2+, 0.5P4 O12 4-'
_cod_original_formula_units_Z 4
_cod_original_cell_volume 1619.2(6)
_cod_original_sg_symbol_H-M 'P 21/a'
_cod_database_code 2206792
_cod_database_fobs_code 2206792

loop_
_symmetry_equiv_pos_as_xyz
'x, y, z'
'-x+1/2, y+1/2, -z'
'-x, -y, -z'
'x-1/2, -y-1/2, z'

loop_
_atom_site_label
_atom_site_fract_x
_atom_site_fract_y
_atom_site_fract_z
_atom_site_U_iso_or_equiv
_atom_site_adp_type
_atom_site_calc_flag
_atom_site_refinement_flags
_atom_site_occupancy
_atom_site_type_symbol
P1 0.11661(6) 0.88542(4) 0.60555(4) 0.03273(16) Uani d . 1 P
P2 0.20536(6) 1.01465(4) 0.46622(4) 0.03204(16) Uani d . 1 P
O11 0.2490(2) 0.90244(14) 0.69594(11) 0.0511(4) Uani d . 1 O
O21 0.0412(2) 0.78737(11) 0.58536(12) 0.0482(4) Uani d . 1 O
OL12 0.17918(19) 0.91247(11) 0.51327(11) 0.0399(4) Uani d . 1 O
OL21 -0.02220(16) 0.96524(10) 0.60152(10) 0.0352(3) Uani d . 1 O
O12 0.2564(2) 1.09101(13) 0.54004(12) 0.0491(4) Uani d . 1 O
O22 0.30822(19) 0.99134(12) 0.40131(12) 0.0423(4) Uani d . 1 O
N1 0.5686(2) 0.87388(15) 0.69741(14) 0.0382(4) Uani d D 1 N
C11 0.6914(3) 0.86918(16) 0.79187(15) 0.0384(5) Uani d . 1 C
C21 0.6502(3) 0.8928(2) 0.87429(18) 0.0561(7) Uani d . 1 C
C31 0.7707(4) 0.8878(3) 0.9630(2) 0.0693(9) Uani d . 1 C
C41 0.9317(3) 0.8611(2) 0.96941(18) 0.0586(7) Uani d . 1 C
C51 0.9698(4) 0.8388(2) 0.8848(2) 0.0612(7) Uani d . 1 C
C61 0.8512(3) 0.8419(2) 0.79639(19) 0.0546(6) Uani d . 1 C
C 1.0660(5) 0.8618(4) 1.0655(2) 0.0865(13) Uani d D 1 C
N2 0.9548(3) 0.68773(17) 1.40265(15) 0.0424(4) Uani d . 1 N
C12 0.9659(2) 0.73140(15) 1.31231(14) 0.0359(4) Uani d . 1 C
C22 0.9452(4) 0.82934(18) 1.29834(18) 0.0537(6) Uani d . 1 C
C32 0.9746(5) 0.8708(2) 1.2175(2) 0.0690(9) Uani d . 1 C
C42 1.0210(3) 0.8150(2) 1.14995(17) 0.0553(7) Uani d . 1 C
C52 1.0329(4) 0.7159(2) 1.1633(2) 0.0616(7) Uani d . 1 C
C62 1.0073(4) 0.6731(2) 1.24524(19) 0.0574(7) Uani d . 1 C
H1N1 0.599(3) 0.918(2) 0.661(2) 0.055(8) Uiso d . 1 H
H2N1 0.570(3) 0.819(2) 0.664(2) 0.050(7) Uiso d . 1 H
H3N1 0.4710(15) 0.889(2) 0.701(2) 0.060(9) Uiso d D 1 H
H1N2 0.936(4) 0.732(3) 1.444(2) 0.074(10) Uiso d . 1 H
H2N2 0.878(4) 0.643(2) 1.393(2) 0.057(8) Uiso d . 1 H
H3N2 1.065(5) 0.659(3) 1.430(3) 0.087(11) Uiso d . 1 H
HC21 0.531(5) 0.917(3) 0.867(3) 0.092(11) Uiso d . 1 H
HC31 0.740(4) 0.910(3) 1.024(3) 0.091(11) Uiso d . 1 H
HC51 1.091(5) 0.831(3) 0.889(3) 0.099(12) Uiso d . 1 H
HC61 0.875(4) 0.825(2) 0.742(2) 0.065(9) Uiso d . 1 H
H1C 1.078(6) 0.9300(7) 1.079(3) 0.114(16) Uiso d D 1 H
H2C 1.164(6) 0.842(3) 1.062(3) 0.110(15) Uiso d . 1 H
HC22 0.922(4) 0.870(2) 1.353(2) 0.071(9) Uiso d . 1 H
HC32 0.967(4) 0.947(3) 1.215(3) 0.094(11) Uiso d . 1 H
HC52 1.063(4) 0.674(2) 1.117(2) 0.073(9) Uiso d . 1 H
HC62 1.033(4) 0.604(3) 1.259(3) 0.089(11) Uiso d . 1 H

loop_
_atom_site_aniso_label
_atom_site_aniso_U_11
_atom_site_aniso_U_22
_atom_site_aniso_U_33
_atom_site_aniso_U_12
_atom_site_aniso_U_13
_atom_site_aniso_U_23
P1 0.0330(3) 0.0338(3) 0.0320(3) 0.0079(2) 0.0103(2) 0.0055(2)
P2 0.0269(3) 0.0376(3) 0.0328(3) 0.0019(2) 0.0105(2) -0.0001(2)
O11 0.0411(9) 0.0715(12) 0.0359(8) 0.0154(8) 0.0034(7) 0.0041(8)
O21 0.0629(10) 0.0317(8) 0.0533(9) 0.0033(7) 0.0220(8) 0.0054(7)
OL12 0.0461(8) 0.0392(8) 0.0393(8) 0.0079(7) 0.0200(7) 0.0060(6)
OL21 0.0295(7) 0.0358(7) 0.0391(7) 0.0046(6) 0.0076(6) -0.0040(6)
O12 0.0424(9) 0.0561(10) 0.0465(9) -0.0081(8) 0.0092(7) -0.0137(8)
O22 0.0377(8) 0.0471(9) 0.0481(9) 0.0078(7) 0.0219(7) 0.0072(7)
N1 0.0414(10) 0.0374(10) 0.0360(9) -0.0012(8) 0.0113(8) -0.0014(8)
C11 0.0434(11) 0.0361(10) 0.0345(10) -0.0042(9) 0.0095(9) 0.0024(8)
C21 0.0471(14) 0.084(2) 0.0400(12) -0.0065(13) 0.0169(11) 0.0005(12)
C31 0.0645(18) 0.110(3) 0.0357(12) -0.0199(17) 0.0179(12) 0.0014(14)
C41 0.0529(15) 0.0745(18) 0.0433(13) -0.0190(13) 0.0059(11) 0.0185(13)
C51 0.0508(15) 0.0733(19) 0.0553(15) 0.0083(14) 0.0084(12) 0.0119(14)
C61 0.0547(15) 0.0643(17) 0.0442(13) 0.0124(13) 0.0135(11) -0.0017(12)
C 0.066(2) 0.136(4) 0.0465(16) -0.040(2) -0.0013(14) 0.031(2)
N2 0.0440(11) 0.0438(11) 0.0389(10) -0.0080(9) 0.0109(8) 0.0013(8)
C12 0.0351(10) 0.0376(11) 0.0315(9) -0.0037(8) 0.0036(8) 0.0014(8)
C22 0.0758(18) 0.0384(12) 0.0402(12) 0.0001(12) 0.0056(12) -0.0037(10)
C32 0.107(3) 0.0411(14) 0.0454(14) -0.0135(15) 0.0003(15) 0.0072(11)
C42 0.0476(13) 0.0740(18) 0.0358(11) -0.0176(13) -0.0018(10) 0.0132(12)
C52 0.0714(18) 0.0737(19) 0.0442(13) 0.0168(15) 0.0236(13) 0.0052(13)
C62 0.0814(19) 0.0430(13) 0.0501(14) 0.0158(13) 0.0227(13) 0.0055(11)

loop_
_atom_type_symbol
_atom_type_description
_atom_type_scat_dispersion_real
_atom_type_scat_dispersion_imag
_atom_type_scat_source
P P 0.1023 0.0942 'International Tables Vol C Tables 4.2.6.8 and 6.1.1.4'
O O 0.0106 0.0060 'International Tables Vol C Tables 4.2.6.8 and 6.1.1.4'
N N 0.0061 0.0033 'International Tables Vol C Tables 4.2.6.8 and 6.1.1.4'
C C 0.0033 0.0016 'International Tables Vol C Tables 4.2.6.8 and 6.1.1.4'
H H 0.0000 0.0000 'International Tables Vol C Tables 4.2.6.8 and 6.1.1.4'

loop_
_geom_angle_atom_site_label_1
_geom_angle_atom_site_label_2
_geom_angle_atom_site_label_3
_geom_angle_site_symmetry_1
_geom_angle_site_symmetry_3
_geom_angle
_geom_angle_publ_flag
O11 P1 O21 . . 119.50(10) y
O11 P1 OL21 . . 106.64(9) y
O21 P1 OL21 . . 110.47(9) y
O11 P1 OL12 . . 110.40(10) y
O21 P1 OL12 . . 105.79(9) y
OL21 P1 OL12 . . 102.82(8) y
O12 P2 O22 . . 120.50(10) y
O12 P2 OL21 . 3_576 110.49(9) y
O22 P2 OL21 . 3_576 106.92(9) y
O12 P2 OL12 . . 111.60(10) y
O22 P2 OL12 . . 104.67(8) y
OL21 P2 OL12 3_576 . 100.59(8) y
P2 OL12 P1 . . 132.10(10) y
P1 OL21 P2 . 3_576 135.50(10) y
C11 N1 H1N1 . . 109(2) ?
C11 N1 H2N1 . . 111(2) ?
H1N1 N1 H2N1 . . 102(2) ?
C11 N1 H3N1 . . 113(2) ?
H1N1 N1 H3N1 . . 108(3) ?
H2N1 N1 H3N1 . . 114(3) ?
C21 C11 C61 . . 120.6(2) y
C21 C11 N1 . . 120.7(2) y
C61 C11 N1 . . 118.7(2) y
C11 C21 C31 . . 119.1(3) y
C11 C21 HC21 . . 118(2) ?
C31 C21 HC21 . . 123(2) ?
C41 C31 C21 . . 121.4(3) y
C41 C31 HC31 . . 120(2) ?
C21 C31 HC31 . . 118(2) ?
C51 C41 C31 . . 118.2(2) y
C51 C41 C . . 120.3(3) y
C31 C41 C . . 121.4(3) y
C61 C51 C41 . . 121.2(3) y
C61 C51 HC51 . . 121(2) ?
C41 C51 HC51 . . 117(2) ?
C51 C61 C11 . . 119.5(3) y
C51 C61 HC61 . . 121(2) ?
C11 C61 HC61 . . 119(2) ?
C42 C C41 . . 115.9(3) y
C42 C H1C . . 107(3) ?
C41 C H1C . . 102(3) ?
C42 C H2C . . 111(3) ?
C41 C H2C . . 114(3) ?
H1C C H2C . . 106(4) ?
C12 N2 H1N2 . . 113(2) ?
C12 N2 H2N2 . . 112(2) ?
H1N2 N2 H2N2 . . 109(3) ?
C12 N2 H3N2 . . 103(2) ?
H1N2 N2 H3N2 . . 110(3) ?
H2N2 N2 H3N2 . . 110(3) ?
C22 C12 C62 . . 121.3(2) y
C22 C12 N2 . . 119.9(2) y
C62 C12 N2 . . 118.7(2) y
C12 C22 C32 . . 119.0(3) y
C12 C22 HC22 . . 118(2) ?
C32 C22 HC22 . . 123(2) ?
C42 C32 C22 . . 121.4(3) y
C42 C32 HC32 . . 124(2) ?
C22 C32 HC32 . . 115(2) ?
C52 C42 C32 . . 118.4(2) y
C52 C42 C . . 120.5(3) y
C32 C42 C . . 121.0(3) y
C42 C52 C62 . . 121.0(3) y
C42 C52 HC52 . . 121(2) ?
C62 C52 HC52 . . 118(2) ?
C12 C62 C52 . . 118.8(3) y
C12 C62 HC62 . . 121(2) ?
C52 C62 HC62 . . 120(2) ?

loop_
_geom_bond_atom_site_label_1
_geom_bond_atom_site_label_2
_geom_bond_site_symmetry_2
_geom_bond_distance
_geom_bond_publ_flag
P1 O11 . 1.477(2) y
P1 O21 . 1.490(2) y
P1 OL21 . 1.600(2) y
P1 OL12 . 1.613(2) y
P2 O12 . 1.474(2) y
P2 O22 . 1.486(2) y
P2 OL21 3_576 1.604(2) y
P2 OL12 . 1.609(2) y
OL21 P2 3_576 1.604(2) y
N1 C11 . 1.462(3) y
N1 H1N1 . 0.89(3) ?
N1 H2N1 . 0.90(3) ?
N1 H3N1 . 0.880(10) ?
C11 C21 . 1.373(3) y
C11 C61 . 1.388(4) y
C21 C31 . 1.393(4) y
C21 HC21 . 1.04(4) ?
C31 C41 . 1.389(4) y
C31 HC31 . 1.04(4) ?
C41 C51 . 1.385(4) y
C41 C . 1.522(4) y
C51 C61 . 1.382(4) y
C51 HC51 . 1.02(4) ?
C61 HC61 . 0.90(3) ?
C C42 . 1.522(4) y
C H1C . 0.960(10) ?
C H2C . 0.89(4) ?
N2 C12 . 1.465(3) y
N2 H1N2 . 0.90(4) ?
N2 H2N2 . 0.88(3) ?
N2 H3N2 . 0.99(4) ?
C12 C22 . 1.371(3) y
C12 C62 . 1.380(3) y
C22 C32 . 1.385(4) y
C22 HC22 . 1.03(3) ?
C32 C42 . 1.386(4) y
C32 HC32 . 1.06(4) ?
C42 C52 . 1.382(4) y
C52 C62 . 1.394(4) y
C52 HC52 . 0.97(3) ?
C62 HC62 . 0.98(4) ?

loop_
_geom_hbond_atom_site_label_D
_geom_hbond_atom_site_label_H
_geom_hbond_atom_site_label_A
_geom_hbond_site_symmetry_A
_geom_hbond_distance_DH
_geom_hbond_distance_HA
_geom_hbond_distance_DA
_geom_hbond_angle_DHA
N1 H1N1 O22 3_676 0.89(4) 1.85(4) 2.728(3) 172(3)
N1 H2N1 O21 4_675 0.90(3) 1.83(3) 2.724(3) 171(3)
N1 H3N1 O11 . 0.880(10) 1.86(2) 2.728(3) 170(3)
N2 H1N2 O21 1_656 0.90(4) 2.13(4) 2.880(3) 141(3)
N2 H2N2 O22 4_676 0.88(4) 1.96(4) 2.764(3) 151(3)
N2 H3N2 O12 2_647 0.99(4) 1.72(4) 2.700(3) 169(4)

loop_
_geom_torsion_atom_site_label_1
_geom_torsion_atom_site_label_2
_geom_torsion_atom_site_label_3
_geom_torsion_atom_site_label_4
_geom_torsion_site_symmetry_1
_geom_torsion_site_symmetry_4
_geom_torsion
O12 P2 OL12 P1 . . 32.50(17)
O22 P2 OL12 P1 . . 164.49(13)
OL21 P2 OL12 P1 3_576 . -84.71(14)
O11 P1 OL12 P2 . . -76.64(16)
O21 P1 OL12 P2 . . 152.74(13)
OL21 P1 OL12 P2 . . 36.82(15)
O11 P1 OL21 P2 . 3_576 -172.08(14)
O21 P1 OL21 P2 . 3_576 -40.78(17)
OL12 P1 OL21 P2 . 3_576 71.73(15)
C61 C11 C21 C31 . . -0.8(4)
N1 C11 C21 C31 . . -179.8(3)
C11 C21 C31 C41 . . 1.1(5)
C21 C31 C41 C51 . . -0.4(5)
C21 C31 C41 C . . 176.1(3)
C31 C41 C51 C61 . . -0.6(5)
C C41 C51 C61 . . -177.1(3)
C41 C51 C61 C11 . . 0.9(5)
C21 C11 C61 C51 . . -0.2(4)
N1 C11 C61 C51 . . 178.8(3)
C51 C41 C C42 . . -136.9(4)
C31 C41 C C42 . . 46.7(6)
C62 C12 C22 C32 . . -3.2(4)
N2 C12 C22 C32 . . 172.7(3)
C12 C22 C32 C42 . . 1.3(5)
C22 C32 C42 C52 . . 1.9(5)
C22 C32 C42 C . . -175.2(3)
C41 C C42 C52 . . 83.0(5)
C41 C C42 C32 . . -100.0(4)
C32 C42 C52 C62 . . -3.3(5)
C C42 C52 C62 . . 173.8(3)
C22 C12 C62 C52 . . 1.8(4)
N2 C12 C62 C52 . . -174.1(3)
C42 C52 C62 C12 . . 1.5(5)
